data_1526043
loop_
_publ_author_name
'Friedman, R.M.'
'Corbett, J.D.'

_publ_section_title
;
 On the synthesis and crystal structure of dodecabismuth
 tetradecachloride, Bi12 Cl14
;
_journal_name_full 'Inorganica Chimica Acta'
_journal_page_first 525
_journal_page_last 527
_journal_volume 7
_journal_year 1973
_chemical_formula_sum 'Bi12 Cl14'
_space_group_IT_number 58
_symmetry_space_group_name_Hall '-P 2 2n'
_symmetry_space_group_name_H-M 'P n n m'
_cell_angle_alpha 90
_cell_angle_beta 90
_cell_angle_gamma 90
_cell_formula_units_Z 4
_cell_length_a 23.067
_cell_length_b 14.992
_cell_length_c 8.772
_cell_volume 3033.537
_citation_journal_id_ASTM ICHAA3
_cod_data_source_file Friedman_ICHAA3_1973_607.cif
_cod_data_source_block Bi12Cl14
_cod_database_code 1526043

loop_
_symmetry_equiv_pos_as_xyz
x,y,z
-x,-y,z
x+1/2,-y+1/2,-z+1/2
-x+1/2,y+1/2,-z+1/2
-x,-y,-z
x,y,-z
-x-1/2,y-1/2,z-1/2
x-1/2,-y-1/2,z-1/2

loop_
_atom_site_label
_atom_site_type_symbol
_atom_site_fract_x
_atom_site_fract_y
_atom_site_fract_z
_atom_site_occupancy
_atom_site_U_iso_or_equiv
Bi8 Bi 0.2386 0.3297 0 1 0.0
Bi6 Bi 0.4132 0.1014 0 1 0.0
Cl8 Cl 0.333 0.444 0.212 1 0.0
Bi4 Bi 0.0984 0.0694 0 1 0.0
Cl11 Cl 0.465 0.274 0 1 0.0
Cl2 Cl 0.049 0.417 0.5 1 0.0
Bi3 Bi 0.4103 0.4545 0 1 0.0
Cl3 Cl 0.111 0.125 0.5 1 0.0
Cl9 Cl 0.436 0.338 0.5 1 0.0
Bi1 Bi 0.0461 0.223 0.187 1 0.0
Cl4 Cl 0.264 0.293 0.5 1 0.0
Bi2 Bi 0.2004 0.1546 0.1822 1 0.0
Cl1 Cl 0 0 0.278 1 0.0
Bi7 Bi 0.3576 0.1918 0.5 1 0.0
Cl7 Cl 0.339 0.214 0.193 1 0.0
Cl6 Cl 0.314 0.02 0 1 0.0
Cl10 Cl 0.441 0.084 0.302 1 0.0
Bi9 Bi 0.1528 0.3422 0.2672 1 0.0
Cl5 Cl 0.283 0.056 0.5 1 0.0
Bi5 Bi 0.0733 0.3981 0 1 0.0
